data_4117411
loop_
_publ_author_name
'Timothy W. Liwosz'
'Sherry R. Chemler'

_publ_section_title
;
 Copper-Catalyzed Enantioselective Intramolecular Alkene
 Amination/Intermolecular Heck-Type Coupling Cascade
;
_journal_name_full 'Journal of the American Chemical Society'
_journal_page_first 2020
_journal_page_last 2023
_journal_paper_doi 10.1021/ja211272v
_journal_volume 134
_journal_year 2012
_chemical_absolute_configuration ad
_chemical_formula_moiety 'C30 H27 N O2 S'
_chemical_formula_sum 'C30 H27 N O2 S'
_chemical_formula_weight 465.59
_chemical_name_common ubsc04
_chemical_name_systematic
;
  ?
;
_space_group_IT_number 19
_symmetry_cell_setting orthorhombic
_symmetry_space_group_name_Hall 'P 2ac 2ab'
_symmetry_space_group_name_H-M 'P 21 21 21'
_atom_sites_solution_hydrogens geom
_atom_sites_solution_primary direct
_atom_sites_solution_secondary difmap
_audit_creation_method SHELXL-97
_cell_angle_alpha 90.00
_cell_angle_beta 90.00
_cell_angle_gamma 90.00
_cell_formula_units_Z 8
_cell_length_a 7.3579(19)
_cell_length_b 16.661(4)
_cell_length_c 39.735(11)
_cell_measurement_reflns_used 4089
_cell_measurement_temperature 100.0(1)
_cell_measurement_theta_max 29.74
_cell_measurement_theta_min 2.39
_cell_volume 4871(2)
_computing_cell_refinement 'SAINT (Bruker, 2009)'
_computing_data_collection 'APEX2 (Bruker, 2009)'
_computing_data_reduction 'SAINT (Bruker, 2009)'
_computing_molecular_graphics 'SHELXTL (Sheldrick, 2008)'
_computing_publication_material 'SHELXTL (Sheldrick, 2008)'
_computing_structure_refinement 'SHELXL-97 (Sheldrick, 2008)'
_computing_structure_solution 'SIR97 (Altomare et al., 1999)'
_diffrn_ambient_temperature 100.0(1)
_diffrn_measured_fraction_theta_full 0.999
_diffrn_measured_fraction_theta_max 0.999
_diffrn_measurement_device_type 'Bruker SMART APEX II CCD Platform'
_diffrn_measurement_method 'area detector, \w scans per \f'
_diffrn_radiation_monochromator graphite
_diffrn_radiation_source 'fine-focus sealed tube'
_diffrn_radiation_type MoK\a
_diffrn_radiation_wavelength 0.71073
_diffrn_reflns_av_R_equivalents 0.0755
_diffrn_reflns_av_sigmaI/netI 0.0563
_diffrn_reflns_limit_h_max 10
_diffrn_reflns_limit_h_min -10
_diffrn_reflns_limit_k_max 23
_diffrn_reflns_limit_k_min -23
_diffrn_reflns_limit_l_max 54
_diffrn_reflns_limit_l_min -54
_diffrn_reflns_number 74361
_diffrn_reflns_theta_full 29.57
_diffrn_reflns_theta_max 29.57
_diffrn_reflns_theta_min 1.60
_diffrn_standards_number 0
_exptl_absorpt_coefficient_mu 0.161
_exptl_absorpt_correction_T_max 0.9873
_exptl_absorpt_correction_T_min 0.9327
_exptl_absorpt_correction_type multi-scan
_exptl_absorpt_process_details 'SADABS (Sheldrick, 2008)'
_exptl_crystal_colour colorless
_exptl_crystal_density_diffrn 1.270
_exptl_crystal_description needle
_exptl_crystal_F_000 1968
_exptl_crystal_size_max 0.44
_exptl_crystal_size_mid 0.20
_exptl_crystal_size_min 0.08
_refine_diff_density_max 0.482
_refine_diff_density_min -0.391
_refine_diff_density_rms 0.053
_refine_ls_abs_structure_details 'Flack H D (1983), 6029 Friedel pairs, Acta Cryst. A39, 876-881'
_refine_ls_abs_structure_Flack 0.06(6)
_refine_ls_extinction_method none
_refine_ls_goodness_of_fit_ref 1.047
_refine_ls_hydrogen_treatment constr
_refine_ls_matrix_type full
_refine_ls_number_parameters 615
_refine_ls_number_reflns 13650
_refine_ls_number_restraints 0
_refine_ls_restrained_S_all 1.047
_refine_ls_R_factor_all 0.0777
_refine_ls_R_factor_gt 0.0581
_refine_ls_shift/su_max 0.000
_refine_ls_shift/su_mean 0.000
_refine_ls_structure_factor_coef Fsqd
_refine_ls_weighting_details 'calc w=1/[\s^2^(Fo^2^)+(0.0491P)^2^+2.1408P] where P=(Fo^2^+2Fc^2^)/3'
_refine_ls_weighting_scheme calc
_refine_ls_wR_factor_gt 0.1198
_refine_ls_wR_factor_ref 0.1280
_reflns_number_gt 10878
_reflns_number_total 13650
_reflns_threshold_expression >2sigma(I)
_cod_data_source_file ja211272v_si_001.cif
_cod_data_source_block ubsc04
_cod_database_code 4117411

loop_
_symmetry_equiv_pos_as_xyz
'x, y, z'
'-x+1/2, -y, z+1/2'
'-x, y+1/2, -z+1/2'
'x+1/2, -y+1/2, -z'

loop_
_atom_site_label
_atom_site_type_symbol
_atom_site_fract_x
_atom_site_fract_y
_atom_site_fract_z
_atom_site_U_iso_or_equiv
_atom_site_adp_type
_atom_site_occupancy
_atom_site_symmetry_multiplicity
_atom_site_calc_flag
_atom_site_refinement_flags
S1 S 0.40219(9) 0.33688(4) 0.082317(16) 0.02724(13) Uani 1 1 d .
O1 O 0.4634(3) 0.26328(10) 0.09716(5) 0.0348(4) Uani 1 1 d .
O2 O 0.2211(2) 0.34392(12) 0.06982(5) 0.0373(4) Uani 1 1 d .
N1 N 0.4249(3) 0.40639(12) 0.11131(5) 0.0237(4) Uani 1 1 d .
C1 C 0.5852(3) 0.40283(13) 0.13475(6) 0.0216(4) Uani 1 1 d .
H1 H 0.6663 0.3571 0.1284 0.026 Uiso 1 1 calc R
C2 C 0.6840(3) 0.48314(14) 0.12901(6) 0.0264(5) Uani 1 1 d .
H2A H 0.7287 0.5057 0.1505 0.032 Uiso 1 1 calc R
H2B H 0.7880 0.4764 0.1134 0.032 Uiso 1 1 calc R
C3 C 0.5409(4) 0.53575(15) 0.11387(6) 0.0287(5) Uani 1 1 d .
C4 C 0.3962(4) 0.48917(15) 0.10301(6) 0.0265(5) Uani 1 1 d .
C5 C 0.2446(4) 0.52313(17) 0.08793(6) 0.0351(6) Uani 1 1 d .
H5 H 0.1459 0.4911 0.0804 0.042 Uiso 1 1 calc R
C6 C 0.2435(5) 0.60659(18) 0.08433(7) 0.0444(8) Uani 1 1 d .
H6 H 0.1419 0.6318 0.0740 0.053 Uiso 1 1 calc R
C7 C 0.3879(5) 0.65378(17) 0.09550(7) 0.0455(7) Uani 1 1 d .
H7 H 0.3830 0.7104 0.0930 0.055 Uiso 1 1 calc R
C8 C 0.5375(5) 0.61847(16) 0.11011(7) 0.0379(7) Uani 1 1 d .
H8 H 0.6370 0.6503 0.1175 0.045 Uiso 1 1 calc R
C9 C 0.5163(3) 0.39214(14) 0.17098(6) 0.0239(5) Uani 1 1 d .
H9A H 0.4608 0.3383 0.1732 0.029 Uiso 1 1 calc R
H9B H 0.6209 0.3949 0.1866 0.029 Uiso 1 1 calc R
C10 C 0.3792(3) 0.45439(14) 0.18094(5) 0.0219(5) Uani 1 1 d .
H10 H 0.4194 0.5084 0.1828 0.026 Uiso 1 1 calc R
C11 C 0.2044(3) 0.43907(13) 0.18734(6) 0.0207(5) Uani 1 1 d .
C12 C 0.0693(3) 0.50453(14) 0.19260(6) 0.0232(5) Uani 1 1 d .
C13 C 0.0685(3) 0.57191(13) 0.17177(6) 0.0253(5) Uani 1 1 d .
H13 H 0.1593 0.5776 0.1549 0.030 Uiso 1 1 calc R
C14 C -0.0645(4) 0.63093(14) 0.17543(7) 0.0299(6) Uani 1 1 d .
H14 H -0.0646 0.6764 0.1610 0.036 Uiso 1 1 calc R
C15 C -0.1958(4) 0.62322(15) 0.20001(7) 0.0333(6) Uani 1 1 d .
H15 H -0.2874 0.6630 0.2023 0.040 Uiso 1 1 calc R
C16 C -0.1938(4) 0.55746(15) 0.22125(7) 0.0319(6) Uani 1 1 d .
H16 H -0.2822 0.5530 0.2386 0.038 Uiso 1 1 calc R
C17 C -0.0638(3) 0.49824(15) 0.21742(6) 0.0285(5) Uani 1 1 d .
H17 H -0.0653 0.4528 0.2319 0.034 Uiso 1 1 calc R
C18 C 0.1308(3) 0.35509(14) 0.18817(6) 0.0217(5) Uani 1 1 d .
C19 C 0.1627(4) 0.30494(15) 0.21552(7) 0.0294(5) Uani 1 1 d .
H19 H 0.2309 0.3238 0.2342 0.035 Uiso 1 1 calc R
C20 C 0.0944(4) 0.22699(16) 0.21546(7) 0.0342(6) Uani 1 1 d .
H20 H 0.1176 0.1926 0.2341 0.041 Uiso 1 1 calc R
C21 C -0.0067(4) 0.19922(15) 0.18866(8) 0.0363(7) Uani 1 1 d .
H21 H -0.0530 0.1460 0.1887 0.044 Uiso 1 1 calc R
C22 C -0.0402(4) 0.24946(16) 0.16163(8) 0.0374(6) Uani 1 1 d .
H22 H -0.1107 0.2309 0.1432 0.045 Uiso 1 1 calc R
C23 C 0.0291(4) 0.32701(15) 0.16139(7) 0.0306(6) Uani 1 1 d .
H23 H 0.0065 0.3610 0.1427 0.037 Uiso 1 1 calc R
C24 C 0.5511(3) 0.36353(14) 0.04955(6) 0.0257(5) Uani 1 1 d .
C25 C 0.7347(4) 0.34600(17) 0.05277(6) 0.0319(6) Uani 1 1 d .
H25 H 0.7783 0.3171 0.0717 0.038 Uiso 1 1 calc R
C26 C 0.8535(4) 0.37140(19) 0.02787(7) 0.0385(7) Uani 1 1 d .
H26 H 0.9790 0.3587 0.0297 0.046 Uiso 1 1 calc R
C27 C 0.7925(4) 0.41510(19) 0.00036(7) 0.0383(7) Uani 1 1 d .
C28 C 0.6095(4) 0.43177(18) -0.00247(7) 0.0385(7) Uani 1 1 d .
H28 H 0.5660 0.4608 -0.0214 0.046 Uiso 1 1 calc R
C29 C 0.4885(4) 0.40663(17) 0.02208(7) 0.0347(6) Uani 1 1 d .
H29 H 0.3629 0.4189 0.0201 0.042 Uiso 1 1 calc R
C30 C 0.9237(5) 0.4426(2) -0.02634(8) 0.0540(9) Uani 1 1 d .
H30A H 0.8801 0.4929 -0.0362 0.081 Uiso 1 1 calc R
H30B H 0.9326 0.4015 -0.0439 0.081 Uiso 1 1 calc R
H30C H 1.0436 0.4512 -0.0162 0.081 Uiso 1 1 calc R
S2 S 0.82020(9) 0.85367(4) 0.092523(16) 0.02959(14) Uani 1 1 d .
O3 O 0.8477(3) 0.78196(11) 0.11167(5) 0.0388(5) Uani 1 1 d .
O4 O 0.6405(3) 0.87528(12) 0.08219(5) 0.0397(5) Uani 1 1 d .
N2 N 0.9000(3) 0.92769(12) 0.11533(5) 0.0258(4) Uani 1 1 d .
C31 C 1.0606(3) 0.91410(15) 0.13864(6) 0.0276(5) Uani 1 1 d .
H31 H 1.1062 0.8577 0.1369 0.033 Uiso 1 1 calc R
C32 C 1.2039(4) 0.97409(16) 0.12599(7) 0.0325(6) Uani 1 1 d .
H32A H 1.2699 0.9990 0.1450 0.039 Uiso 1 1 calc R
H32B H 1.2926 0.9475 0.1109 0.039 Uiso 1 1 calc R
C33 C 1.0941(4) 1.03562(15) 0.10715(6) 0.0298(5) Uani 1 1 d .
C34 C 0.9211(4) 1.00542(14) 0.10073(6) 0.0266(5) Uani 1 1 d .
C35 C 0.7906(4) 1.04957(15) 0.08378(6) 0.0314(6) Uani 1 1 d .
H35 H 0.6730 1.0282 0.0796 0.038 Uiso 1 1 calc R
C36 C 0.8381(4) 1.12653(16) 0.07314(7) 0.0376(7) Uani 1 1 d .
H36 H 0.7517 1.1581 0.0613 0.045 Uiso 1 1 calc R
C37 C 1.0085(4) 1.15753(17) 0.07951(7) 0.0416(7) Uani 1 1 d .
H37 H 1.0381 1.2101 0.0720 0.050 Uiso 1 1 calc R
C38 C 1.1365(4) 1.11272(16) 0.09664(7) 0.0364(6) Uani 1 1 d .
H38 H 1.2531 1.1347 0.1012 0.044 Uiso 1 1 calc R
C39 C 1.0037(3) 0.93364(15) 0.17462(6) 0.0271(5) Uani 1 1 d .
H39A H 1.1070 0.9231 0.1900 0.033 Uiso 1 1 calc R
H39B H 0.9735 0.9914 0.1762 0.033 Uiso 1 1 calc R
C40 C 0.8441(3) 0.88551(15) 0.18568(6) 0.0269(5) Uani 1 1 d .
H40 H 0.8576 0.8288 0.1860 0.032 Uiso 1 1 calc R
C41 C 0.6837(3) 0.91515(14) 0.19515(6) 0.0240(5) Uani 1 1 d .
C42 C 0.6441(3) 1.00353(15) 0.19755(6) 0.0254(5) Uani 1 1 d .
C43 C 0.5986(4) 1.04624(16) 0.16879(7) 0.0330(6) Uani 1 1 d .
H43 H 0.6021 1.0208 0.1474 0.040 Uiso 1 1 calc R
C44 C 0.5476(4) 1.12660(19) 0.17138(9) 0.0459(8) Uani 1 1 d .
H44 H 0.5155 1.1559 0.1517 0.055 Uiso 1 1 calc R
C45 C 0.5439(4) 1.16378(18) 0.20258(10) 0.0502(8) Uani 1 1 d .
H45 H 0.5068 1.2182 0.2043 0.060 Uiso 1 1 calc R
C46 C 0.5935(5) 1.12217(17) 0.23092(9) 0.0457(8) Uani 1 1 d .
H46 H 0.5929 1.1482 0.2522 0.055 Uiso 1 1 calc R
C47 C 0.6445(4) 1.04224(16) 0.22863(7) 0.0326(6) Uani 1 1 d .
H47 H 0.6797 1.0138 0.2483 0.039 Uiso 1 1 calc R
C48 C 0.5270(3) 0.86090(14) 0.20217(6) 0.0251(5) Uani 1 1 d .
C49 C 0.4255(4) 0.86789(14) 0.23155(6) 0.0259(5) Uani 1 1 d .
H49 H 0.4559 0.9080 0.2476 0.031 Uiso 1 1 calc R
C50 C 0.2803(3) 0.81699(15) 0.23775(7) 0.0279(5) Uani 1 1 d .
H50 H 0.2145 0.8210 0.2582 0.033 Uiso 1 1 calc R
C51 C 0.2314(4) 0.76008(16) 0.21389(7) 0.0336(6) Uani 1 1 d .
H51 H 0.1303 0.7259 0.2178 0.040 Uiso 1 1 calc R
C52 C 0.3291(4) 0.75326(16) 0.18463(7) 0.0347(6) Uani 1 1 d .
H52 H 0.2947 0.7143 0.1684 0.042 Uiso 1 1 calc R
C53 C 0.4776(4) 0.80255(15) 0.17849(7) 0.0320(6) Uani 1 1 d .
H53 H 0.5454 0.7967 0.1583 0.038 Uiso 1 1 calc R
C54 C 0.9567(4) 0.84968(15) 0.05600(6) 0.0309(6) Uani 1 1 d .
C55 C 0.8882(4) 0.87033(17) 0.02474(7) 0.0395(7) Uani 1 1 d .
H55 H 0.7637 0.8843 0.0223 0.047 Uiso 1 1 calc R
C56 C 1.0018(5) 0.8705(2) -0.00295(7) 0.0494(8) Uani 1 1 d .
H56 H 0.9540 0.8842 -0.0244 0.059 Uiso 1 1 calc R
C57 C 1.1849(5) 0.85103(18) 0.00007(7) 0.0446(7) Uani 1 1 d .
C58 C 1.2504(5) 0.82904(19) 0.03127(8) 0.0448(7) Uani 1 1 d .
H58 H 1.3744 0.8142 0.0336 0.054 Uiso 1 1 calc R
C59 C 1.1374(4) 0.82831(17) 0.05932(7) 0.0374(7) Uani 1 1 d .
H59 H 1.1842 0.8132 0.0807 0.045 Uiso 1 1 calc R
C60 C 1.3109(6) 0.8558(2) -0.03009(8) 0.0662(11) Uani 1 1 d .
H60A H 1.4239 0.8270 -0.0251 0.099 Uiso 1 1 calc R
H60B H 1.3385 0.9122 -0.0350 0.099 Uiso 1 1 calc R
H60C H 1.2518 0.8313 -0.0497 0.099 Uiso 1 1 calc R

loop_
_atom_site_aniso_label
_atom_site_aniso_U_11
_atom_site_aniso_U_22
_atom_site_aniso_U_33
_atom_site_aniso_U_23
_atom_site_aniso_U_13
_atom_site_aniso_U_12
S1 0.0259(3) 0.0265(3) 0.0294(3) -0.0020(2) -0.0038(3) -0.0064(2)
O1 0.0392(11) 0.0228(9) 0.0425(11) 0.0019(8) -0.0026(9) -0.0079(8)
O2 0.0273(10) 0.0449(11) 0.0396(10) -0.0040(9) -0.0060(8) -0.0102(9)
N1 0.0209(10) 0.0247(10) 0.0255(10) -0.0011(8) -0.0032(8) 0.0011(8)
C1 0.0187(11) 0.0227(11) 0.0235(11) 0.0004(8) -0.0031(9) 0.0002(9)
C2 0.0238(12) 0.0275(12) 0.0278(12) 0.0001(9) 0.0011(10) -0.0062(10)
C3 0.0333(14) 0.0262(12) 0.0266(12) 0.0013(10) 0.0026(11) -0.0023(11)
C4 0.0299(13) 0.0282(12) 0.0215(11) 0.0007(9) 0.0001(10) 0.0026(11)
C5 0.0355(15) 0.0409(15) 0.0289(14) -0.0006(11) -0.0048(12) 0.0091(12)
C6 0.057(2) 0.0456(17) 0.0306(14) 0.0073(13) -0.0042(14) 0.0235(15)
C7 0.069(2) 0.0266(14) 0.0403(15) 0.0055(12) 0.0016(15) 0.0098(15)
C8 0.0546(19) 0.0256(13) 0.0335(14) 0.0043(11) 0.0013(13) -0.0008(13)
C9 0.0184(11) 0.0251(11) 0.0284(12) 0.0030(9) -0.0010(9) -0.0017(9)
C10 0.0228(12) 0.0217(11) 0.0211(11) -0.0002(9) -0.0013(9) -0.0030(9)
C11 0.0225(12) 0.0195(11) 0.0201(10) 0.0005(8) -0.0002(9) -0.0029(9)
C12 0.0197(11) 0.0207(11) 0.0293(12) -0.0029(9) -0.0017(10) -0.0033(9)
C13 0.0248(12) 0.0208(11) 0.0302(12) -0.0032(9) -0.0002(10) -0.0041(9)
C14 0.0295(14) 0.0186(11) 0.0416(14) -0.0020(10) -0.0073(11) -0.0008(10)
C15 0.0279(14) 0.0247(12) 0.0472(16) -0.0127(11) -0.0031(12) 0.0049(11)
C16 0.0259(13) 0.0289(13) 0.0409(15) -0.0097(11) 0.0065(11) -0.0043(11)
C17 0.0269(13) 0.0242(12) 0.0344(13) -0.0016(10) 0.0024(11) -0.0015(10)
C18 0.0152(11) 0.0212(10) 0.0286(11) -0.0013(9) 0.0022(9) -0.0004(9)
C19 0.0255(13) 0.0307(13) 0.0322(13) 0.0048(10) 0.0005(11) -0.0008(11)
C20 0.0284(14) 0.0283(13) 0.0459(16) 0.0125(11) 0.0058(13) 0.0029(11)
C21 0.0298(15) 0.0199(12) 0.0590(19) -0.0007(12) 0.0097(13) -0.0019(11)
C22 0.0382(16) 0.0297(14) 0.0443(16) -0.0106(12) -0.0029(13) -0.0065(12)
C23 0.0326(14) 0.0290(13) 0.0303(13) 0.0026(10) -0.0039(11) -0.0053(11)
C24 0.0271(13) 0.0245(12) 0.0255(11) -0.0019(9) -0.0029(10) -0.0005(10)
C25 0.0314(14) 0.0368(14) 0.0274(12) -0.0017(11) -0.0034(11) 0.0071(12)
C26 0.0267(14) 0.0574(18) 0.0313(14) 0.0000(13) -0.0030(11) 0.0088(13)
C27 0.0333(15) 0.0506(17) 0.0310(14) 0.0034(12) 0.0024(12) 0.0045(13)
C28 0.0382(16) 0.0471(17) 0.0302(13) 0.0084(12) 0.0008(12) 0.0106(13)
C29 0.0293(14) 0.0436(16) 0.0311(14) 0.0013(12) -0.0048(11) 0.0083(12)
C30 0.0407(18) 0.081(3) 0.0398(17) 0.0160(17) 0.0090(15) 0.0033(18)
S2 0.0304(3) 0.0258(3) 0.0325(3) 0.0028(2) -0.0026(3) -0.0077(3)
O3 0.0474(12) 0.0277(9) 0.0412(11) 0.0070(8) -0.0021(9) -0.0095(9)
O4 0.0270(10) 0.0462(11) 0.0460(11) 0.0005(9) -0.0066(9) -0.0123(8)
N2 0.0242(10) 0.0253(10) 0.0280(10) 0.0008(8) -0.0042(9) -0.0031(9)
C31 0.0223(12) 0.0291(13) 0.0315(13) 0.0020(10) -0.0013(10) 0.0034(10)
C32 0.0206(13) 0.0372(14) 0.0396(15) 0.0002(11) 0.0012(11) -0.0019(11)
C33 0.0304(13) 0.0302(13) 0.0287(13) -0.0047(10) 0.0015(11) -0.0026(11)
C34 0.0301(13) 0.0257(12) 0.0240(11) -0.0012(9) 0.0013(10) -0.0027(10)
C35 0.0320(14) 0.0334(13) 0.0287(13) 0.0004(11) -0.0076(11) -0.0016(11)
C36 0.0477(18) 0.0275(13) 0.0374(15) 0.0020(11) -0.0046(13) 0.0030(13)
C37 0.0550(19) 0.0258(13) 0.0440(16) 0.0046(12) -0.0009(14) -0.0091(13)
C38 0.0390(16) 0.0315(13) 0.0388(15) -0.0043(11) 0.0011(12) -0.0109(11)
C39 0.0251(13) 0.0302(13) 0.0261(12) -0.0011(10) -0.0018(10) 0.0005(10)
C40 0.0287(13) 0.0233(11) 0.0289(12) 0.0022(9) -0.0024(10) -0.0010(10)
C41 0.0228(12) 0.0276(12) 0.0215(11) 0.0007(9) -0.0042(10) -0.0008(10)
C42 0.0163(11) 0.0280(12) 0.0320(13) 0.0020(10) 0.0011(10) -0.0027(9)
C43 0.0228(12) 0.0364(14) 0.0397(14) 0.0084(11) -0.0050(11) -0.0070(12)
C44 0.0256(15) 0.0456(17) 0.067(2) 0.0226(16) -0.0106(14) -0.0072(13)
C45 0.0309(15) 0.0274(14) 0.092(3) -0.0023(17) 0.0157(16) -0.0037(13)
C46 0.0451(18) 0.0308(14) 0.0613(19) -0.0077(14) 0.0233(16) -0.0158(14)
C47 0.0355(15) 0.0283(13) 0.0339(14) -0.0012(10) 0.0077(11) -0.0085(11)
C48 0.0241(12) 0.0216(11) 0.0296(12) 0.0019(10) -0.0033(10) 0.0018(10)
C49 0.0295(13) 0.0211(11) 0.0271(12) -0.0012(9) -0.0051(10) 0.0005(10)
C50 0.0254(13) 0.0263(12) 0.0319(13) 0.0004(10) -0.0004(11) -0.0005(10)
C51 0.0283(14) 0.0275(13) 0.0449(16) -0.0005(11) -0.0015(12) -0.0050(11)
C52 0.0345(15) 0.0292(13) 0.0405(15) -0.0067(11) -0.0038(12) -0.0050(12)
C53 0.0303(14) 0.0281(13) 0.0376(15) -0.0034(11) 0.0032(12) 0.0004(11)
C54 0.0376(15) 0.0212(12) 0.0339(13) 0.0007(10) -0.0039(11) -0.0022(11)
C55 0.0453(17) 0.0388(15) 0.0345(14) -0.0007(12) -0.0076(13) 0.0029(13)
C56 0.070(2) 0.0530(19) 0.0249(14) 0.0028(13) -0.0037(15) 0.0118(17)
C57 0.063(2) 0.0333(15) 0.0373(15) 0.0006(12) 0.0091(15) 0.0113(15)
C58 0.0421(17) 0.0482(18) 0.0439(17) -0.0054(14) 0.0018(14) 0.0130(14)
C59 0.0431(17) 0.0388(15) 0.0303(14) -0.0009(11) -0.0035(12) 0.0125(13)
C60 0.089(3) 0.069(2) 0.0402(18) 0.0055(17) 0.0204(19) 0.026(2)

loop_
_atom_type_symbol
_atom_type_description
_atom_type_scat_dispersion_real
_atom_type_scat_dispersion_imag
_atom_type_scat_source
C C 0.0033 0.0016 'International Tables Vol C Tables 4.2.6.8 and 6.1.1.4'
H H 0.0000 0.0000 'International Tables Vol C Tables 4.2.6.8 and 6.1.1.4'
N N 0.0061 0.0033 'International Tables Vol C Tables 4.2.6.8 and 6.1.1.4'
O O 0.0106 0.0060 'International Tables Vol C Tables 4.2.6.8 and 6.1.1.4'
S S 0.1246 0.1234 'International Tables Vol C Tables 4.2.6.8 and 6.1.1.4'

loop_
_geom_angle_atom_site_label_1
_geom_angle_atom_site_label_2
_geom_angle_atom_site_label_3
_geom_angle
O2 S1 O1 120.47(12)
O2 S1 N1 106.35(11)
O1 S1 N1 106.42(11)
O2 S1 C24 107.65(12)
O1 S1 C24 108.96(12)
N1 S1 C24 106.14(11)
C4 N1 C1 107.21(18)
C4 N1 S1 120.14(16)
C1 N1 S1 119.12(16)
N1 C1 C9 109.04(19)
N1 C1 C2 104.15(18)
C9 C1 C2 113.28(19)
N1 C1 H1 110.1
C9 C1 H1 110.1
C2 C1 H1 110.1
C3 C2 C1 103.7(2)
C3 C2 H2A 111.0
C1 C2 H2A 111.0
C3 C2 H2B 111.0
C1 C2 H2B 111.0
H2A C2 H2B 109.0
C4 C3 C8 120.6(3)
C4 C3 C2 109.7(2)
C8 C3 C2 129.7(3)
C3 C4 C5 121.6(2)
C3 C4 N1 110.7(2)
C5 C4 N1 127.6(2)
C4 C5 C6 117.1(3)
C4 C5 H5 121.5
C6 C5 H5 121.5
C7 C6 C5 121.6(3)
C7 C6 H6 119.2
C5 C6 H6 119.2
C8 C7 C6 120.2(3)
C8 C7 H7 119.9
C6 C7 H7 119.9
C7 C8 C3 119.0(3)
C7 C8 H8 120.5
C3 C8 H8 120.5
C10 C9 C1 112.89(19)
C10 C9 H9A 109.0
C1 C9 H9A 109.0
C10 C9 H9B 109.0
C1 C9 H9B 109.0
H9A C9 H9B 107.8
C11 C10 C9 124.5(2)
C11 C10 H10 117.8
C9 C10 H10 117.8
C10 C11 C12 122.0(2)
C10 C11 C18 122.0(2)
C12 C11 C18 116.0(2)
C17 C12 C13 118.5(2)
C17 C12 C11 120.9(2)
C13 C12 C11 120.6(2)
C14 C13 C12 120.6(2)
C14 C13 H13 119.7
C12 C13 H13 119.7
C15 C14 C13 120.0(2)
C15 C14 H14 120.0
C13 C14 H14 120.0
C14 C15 C16 119.9(2)
C14 C15 H15 120.1
C16 C15 H15 120.1
C17 C16 C15 120.4(3)
C17 C16 H16 119.8
C15 C16 H16 119.8
C16 C17 C12 120.7(2)
C16 C17 H17 119.7
C12 C17 H17 119.7
C23 C18 C19 119.3(2)
C23 C18 C11 119.6(2)
C19 C18 C11 121.1(2)
C18 C19 C20 119.9(2)
C18 C19 H19 120.1
C20 C19 H19 120.1
C21 C20 C19 120.6(2)
C21 C20 H20 119.7
C19 C20 H20 119.7
C20 C21 C22 119.5(2)
C20 C21 H21 120.2
C22 C21 H21 120.2
C21 C22 C23 120.2(3)
C21 C22 H22 119.9
C23 C22 H22 119.9
C18 C23 C22 120.5(2)
C18 C23 H23 119.7
C22 C23 H23 119.7
C29 C24 C25 120.3(2)
C29 C24 S1 120.5(2)
C25 C24 S1 119.00(19)
C26 C25 C24 118.9(2)
C26 C25 H25 120.5
C24 C25 H25 120.5
C25 C26 C27 121.2(3)
C25 C26 H26 119.4
C27 C26 H26 119.4
C28 C27 C26 119.1(3)
C28 C27 C30 120.5(3)
C26 C27 C30 120.5(3)
C27 C28 C29 120.6(3)
C27 C28 H28 119.7
C29 C28 H28 119.7
C24 C29 C28 119.9(3)
C24 C29 H29 120.1
C28 C29 H29 120.1
C27 C30 H30A 109.5
C27 C30 H30B 109.5
H30A C30 H30B 109.5
C27 C30 H30C 109.5
H30A C30 H30C 109.5
H30B C30 H30C 109.5
O4 S2 O3 119.58(12)
O4 S2 N2 107.48(12)
O3 S2 N2 106.47(11)
O4 S2 C54 107.41(12)
O3 S2 C54 108.96(12)
N2 S2 C54 106.21(12)
C34 N2 C31 107.35(19)
C34 N2 S2 119.79(17)
C31 N2 S2 120.25(16)
N2 C31 C39 109.0(2)
N2 C31 C32 103.74(19)
C39 C31 C32 110.8(2)
N2 C31 H31 111.0
C39 C31 H31 111.0
C32 C31 H31 111.0
C33 C32 C31 103.8(2)
C33 C32 H32A 111.0
C31 C32 H32A 111.0
C33 C32 H32B 111.0
C31 C32 H32B 111.0
H32A C32 H32B 109.0
C38 C33 C34 119.0(3)
C38 C33 C32 131.4(3)
C34 C33 C32 109.6(2)
C35 C34 C33 122.1(2)
C35 C34 N2 127.2(2)
C33 C34 N2 110.7(2)
C34 C35 C36 117.5(3)
C34 C35 H35 121.2
C36 C35 H35 121.2
C37 C36 C35 121.1(3)
C37 C36 H36 119.4
C35 C36 H36 119.4
C36 C37 C38 120.5(3)
C36 C37 H37 119.7
C38 C37 H37 119.7
C37 C38 C33 119.8(3)
C37 C38 H38 120.1
C33 C38 H38 120.1
C40 C39 C31 112.2(2)
C40 C39 H39A 109.2
C31 C39 H39A 109.2
C40 C39 H39B 109.2
C31 C39 H39B 109.2
H39A C39 H39B 107.9
C41 C40 C39 125.6(2)
C41 C40 H40 117.2
C39 C40 H40 117.2
C40 C41 C48 120.8(2)
C40 C41 C42 123.5(2)
C48 C41 C42 115.6(2)
C43 C42 C47 119.5(2)
C43 C42 C41 119.8(2)
C47 C42 C41 120.6(2)
C42 C43 C44 119.8(3)
C42 C43 H43 120.1
C44 C43 H43 120.1
C45 C44 C43 120.0(3)
C45 C44 H44 120.0
C43 C44 H44 120.0
C46 C45 C44 120.2(3)
C46 C45 H45 119.9
C44 C45 H45 119.9
C45 C46 C47 120.2(3)
C45 C46 H46 119.9
C47 C46 H46 119.9
C46 C47 C42 120.2(3)
C46 C47 H47 119.9
C42 C47 H47 119.9
C49 C48 C53 118.8(2)
C49 C48 C41 121.4(2)
C53 C48 C41 119.7(2)
C50 C49 C48 120.8(2)
C50 C49 H49 119.6
C48 C49 H49 119.6
C49 C50 C51 119.8(2)
C49 C50 H50 120.1
C51 C50 H50 120.1
C52 C51 C50 120.0(2)
C52 C51 H51 120.0
C50 C51 H51 120.0
C51 C52 C53 120.8(2)
C51 C52 H52 119.6
C53 C52 H52 119.6
C52 C53 C48 119.8(3)
C52 C53 H53 120.1
C48 C53 H53 120.1
C59 C54 C55 120.0(3)
C59 C54 S2 118.5(2)
C55 C54 S2 121.4(2)
C56 C55 C54 119.7(3)
C56 C55 H55 120.2
C54 C55 H55 120.2
C55 C56 C57 121.1(3)
C55 C56 H56 119.5
C57 C56 H56 119.5
C58 C57 C56 118.5(3)
C58 C57 C60 120.7(3)
C56 C57 C60 120.8(3)
C57 C58 C59 120.9(3)
C57 C58 H58 119.5
C59 C58 H58 119.5
C54 C59 C58 119.7(3)
C54 C59 H59 120.1
C58 C59 H59 120.1
C57 C60 H60A 109.5
C57 C60 H60B 109.5
H60A C60 H60B 109.5
C57 C60 H60C 109.5
H60A C60 H60C 109.5
H60B C60 H60C 109.5

loop_
_geom_bond_atom_site_label_1
_geom_bond_atom_site_label_2
_geom_bond_distance
S1 O2 1.4266(19)
S1 O1 1.4332(19)
S1 N1 1.642(2)
S1 C24 1.759(3)
N1 C4 1.434(3)
N1 C1 1.504(3)
C1 C9 1.537(3)
C1 C2 1.540(3)
C1 H1 1.0000
C2 C3 1.496(4)
C2 H2A 0.9900
C2 H2B 0.9900
C3 C4 1.386(4)
C3 C8 1.387(4)
C4 C5 1.387(4)
C5 C6 1.398(4)
C5 H5 0.9500
C6 C7 1.394(5)
C6 H6 0.9500
C7 C8 1.377(4)
C7 H7 0.9500
C8 H8 0.9500
C9 C10 1.500(3)
C9 H9A 0.9900
C9 H9B 0.9900
C10 C11 1.336(3)
C10 H10 0.9500
C11 C12 1.491(3)
C11 C18 1.501(3)
C12 C17 1.394(3)
C12 C13 1.395(3)
C13 C14 1.395(3)
C13 H13 0.9500
C14 C15 1.380(4)
C14 H14 0.9500
C15 C16 1.383(4)
C15 H15 0.9500
C16 C17 1.382(4)
C16 H16 0.9500
C17 H17 0.9500
C18 C23 1.382(3)
C18 C19 1.391(3)
C19 C20 1.392(4)
C19 H19 0.9500
C20 C21 1.379(4)
C20 H20 0.9500
C21 C22 1.384(4)
C21 H21 0.9500
C22 C23 1.389(4)
C22 H22 0.9500
C23 H23 0.9500
C24 C29 1.385(3)
C24 C25 1.388(4)
C25 C26 1.387(4)
C25 H25 0.9500
C26 C27 1.388(4)
C26 H26 0.9500
C27 C28 1.380(4)
C27 C30 1.506(4)
C28 C29 1.385(4)
C28 H28 0.9500
C29 H29 0.9500
C30 H30A 0.9800
C30 H30B 0.9800
C30 H30C 0.9800
S2 O4 1.431(2)
S2 O3 1.4308(19)
S2 N2 1.639(2)
S2 C54 1.766(3)
N2 C34 1.428(3)
N2 C31 1.519(3)
C31 C39 1.525(3)
C31 C32 1.537(4)
C31 H31 1.0000
C32 C33 1.504(4)
C32 H32A 0.9900
C32 H32B 0.9900
C33 C38 1.386(4)
C33 C34 1.392(4)
C34 C35 1.385(4)
C35 C36 1.395(4)
C35 H35 0.9500
C36 C37 1.379(4)
C36 H36 0.9500
C37 C38 1.381(4)
C37 H37 0.9500
C38 H38 0.9500
C39 C40 1.489(4)
C39 H39A 0.9900
C39 H39B 0.9900
C40 C41 1.333(4)
C40 H40 0.9500
C41 C48 1.491(3)
C41 C42 1.504(3)
C42 C43 1.387(3)
C42 C47 1.393(4)
C43 C44 1.394(4)
C43 H43 0.9500
C44 C45 1.386(5)
C44 H44 0.9500
C45 C46 1.372(5)
C45 H45 0.9500
C46 C47 1.386(4)
C46 H46 0.9500
C47 H47 0.9500
C48 C49 1.391(3)
C48 C53 1.401(3)
C49 C50 1.386(4)
C49 H49 0.9500
C50 C51 1.388(4)
C50 H50 0.9500
C51 C52 1.371(4)
C51 H51 0.9500
C52 C53 1.389(4)
C52 H52 0.9500
C53 H53 0.9500
C54 C59 1.383(4)
C54 C55 1.384(4)
C55 C56 1.382(4)
C55 H55 0.9500
C56 C57 1.391(5)
C56 H56 0.9500
C57 C58 1.380(4)
C57 C60 1.517(4)
C58 C59 1.390(4)
C58 H58 0.9500
C59 H59 0.9500
C60 H60A 0.9800
C60 H60B 0.9800
C60 H60C 0.9800

loop_
_geom_torsion_atom_site_label_1
_geom_torsion_atom_site_label_2
_geom_torsion_atom_site_label_3
_geom_torsion_atom_site_label_4
_geom_torsion
O2 S1 N1 C4 -58.1(2)
O1 S1 N1 C4 172.28(19)
C24 S1 N1 C4 56.3(2)
O2 S1 N1 C1 166.21(17)
O1 S1 N1 C1 36.6(2)
C24 S1 N1 C1 -79.35(19)
C4 N1 C1 C9 101.6(2)
S1 N1 C1 C9 -117.64(18)
C4 N1 C1 C2 -19.6(2)
S1 N1 C1 C2 121.15(18)
N1 C1 C2 C3 20.7(2)
C9 C1 C2 C3 -97.7(2)
C1 C2 C3 C4 -15.2(3)
C1 C2 C3 C8 164.4(3)
C8 C3 C4 C5 0.4(4)
C2 C3 C4 C5 -180.0(2)
C8 C3 C4 N1 -176.5(2)
C2 C3 C4 N1 3.1(3)
C1 N1 C4 C3 10.8(3)
S1 N1 C4 C3 -129.43(19)
C1 N1 C4 C5 -165.9(2)
S1 N1 C4 C5 53.9(3)
C3 C4 C5 C6 -0.4(4)
N1 C4 C5 C6 176.0(3)
C4 C5 C6 C7 -0.2(4)
C5 C6 C7 C8 0.8(5)
C6 C7 C8 C3 -0.8(4)
C4 C3 C8 C7 0.2(4)
C2 C3 C8 C7 -179.3(3)
N1 C1 C9 C10 -53.5(2)
C2 C1 C9 C10 62.0(3)
C1 C9 C10 C11 113.1(3)
C9 C10 C11 C12 -171.6(2)
C9 C10 C11 C18 5.7(4)
C10 C11 C12 C17 -139.5(2)
C18 C11 C12 C17 43.0(3)
C10 C11 C12 C13 43.3(3)
C18 C11 C12 C13 -134.1(2)
C17 C12 C13 C14 -1.0(3)
C11 C12 C13 C14 176.2(2)
C12 C13 C14 C15 0.5(4)
C13 C14 C15 C16 0.8(4)
C14 C15 C16 C17 -1.7(4)
C15 C16 C17 C12 1.3(4)
C13 C12 C17 C16 0.1(4)
C11 C12 C17 C16 -177.1(2)
C10 C11 C18 C23 -103.9(3)
C12 C11 C18 C23 73.5(3)
C10 C11 C18 C19 76.3(3)
C12 C11 C18 C19 -106.3(3)
C23 C18 C19 C20 0.9(4)
C11 C18 C19 C20 -179.3(2)
C18 C19 C20 C21 -0.8(4)
C19 C20 C21 C22 0.0(4)
C20 C21 C22 C23 0.6(4)
C19 C18 C23 C22 -0.2(4)
C11 C18 C23 C22 180.0(2)
C21 C22 C23 C18 -0.5(4)
O2 S1 C24 C29 18.0(2)
O1 S1 C24 C29 150.2(2)
N1 S1 C24 C29 -95.6(2)
O2 S1 C24 C25 -166.8(2)
O1 S1 C24 C25 -34.5(2)
N1 S1 C24 C25 79.7(2)
C29 C24 C25 C26 -0.8(4)
S1 C24 C25 C26 -176.1(2)
C24 C25 C26 C27 1.3(4)
C25 C26 C27 C28 -1.5(5)
C25 C26 C27 C30 179.7(3)
C26 C27 C28 C29 1.2(5)
C30 C27 C28 C29 -180.0(3)
C25 C24 C29 C28 0.6(4)
S1 C24 C29 C28 175.8(2)
C27 C28 C29 C24 -0.8(5)
O4 S2 N2 C34 -61.6(2)
O3 S2 N2 C34 169.1(2)
C54 S2 N2 C34 53.1(2)
O4 S2 N2 C31 161.36(18)
O3 S2 N2 C31 32.1(2)
C54 S2 N2 C31 -83.9(2)
C34 N2 C31 C39 97.6(2)
S2 N2 C31 C39 -120.66(19)
C34 N2 C31 C32 -20.5(3)
S2 N2 C31 C32 121.2(2)
N2 C31 C32 C33 21.3(3)
C39 C31 C32 C33 -95.6(2)
C31 C32 C33 C38 163.2(3)
C31 C32 C33 C34 -15.5(3)
C38 C33 C34 C35 0.9(4)
C32 C33 C34 C35 179.8(2)
C38 C33 C34 N2 -176.2(2)
C32 C33 C34 N2 2.7(3)
C31 N2 C34 C35 -165.3(2)
S2 N2 C34 C35 52.8(3)
C31 N2 C34 C33 11.6(3)
S2 N2 C34 C33 -130.3(2)
C33 C34 C35 C36 0.0(4)
N2 C34 C35 C36 176.5(2)
C34 C35 C36 C37 -0.4(4)
C35 C36 C37 C38 0.0(4)
C36 C37 C38 C33 0.8(4)
C34 C33 C38 C37 -1.3(4)
C32 C33 C38 C37 -179.9(3)
N2 C31 C39 C40 56.9(3)
C32 C31 C39 C40 170.5(2)
C31 C39 C40 C41 -119.1(3)
C39 C40 C41 C48 173.3(2)
C39 C40 C41 C42 -3.1(4)
C40 C41 C42 C43 81.8(3)
C48 C41 C42 C43 -94.7(3)
C40 C41 C42 C47 -101.2(3)
C48 C41 C42 C47 82.3(3)
C47 C42 C43 C44 -2.2(4)
C41 C42 C43 C44 174.8(2)
C42 C43 C44 C45 0.5(4)
C43 C44 C45 C46 1.2(4)
C44 C45 C46 C47 -1.2(5)
C45 C46 C47 C42 -0.6(4)
C43 C42 C47 C46 2.2(4)
C41 C42 C47 C46 -174.8(2)
C40 C41 C48 C49 130.5(3)
C42 C41 C48 C49 -52.9(3)
C40 C41 C48 C53 -50.9(3)
C42 C41 C48 C53 125.7(3)
C53 C48 C49 C50 1.4(4)
C41 C48 C49 C50 -179.9(2)
C48 C49 C50 C51 -2.2(4)
C49 C50 C51 C52 1.4(4)
C50 C51 C52 C53 0.2(4)
C51 C52 C53 C48 -1.0(4)
C49 C48 C53 C52 0.2(4)
C41 C48 C53 C52 -178.5(2)
O4 S2 C54 C59 -178.8(2)
O3 S2 C54 C59 -47.9(2)
N2 S2 C54 C59 66.5(2)
O4 S2 C54 C55 3.7(3)
O3 S2 C54 C55 134.6(2)
N2 S2 C54 C55 -111.0(2)
C59 C54 C55 C56 -0.9(4)
S2 C54 C55 C56 176.6(2)
C54 C55 C56 C57 -0.7(5)
C55 C56 C57 C58 1.9(5)
C55 C56 C57 C60 -176.6(3)
C56 C57 C58 C59 -1.7(5)
C60 C57 C58 C59 176.9(3)
C55 C54 C59 C58 1.1(4)
S2 C54 C59 C58 -176.4(2)
C57 C58 C59 C54 0.2(5)
